data_4343164
loop_
_publ_author_name
'Kabytaev, Kuanysh Z.'
'Safronov, Alexander V.'
'Sevryugina, Yulia V.'
'Barnes, Charles L.'
'Jalisatgi, Satish S.'
'Hawthorne, M. Frederick'

_publ_section_title
;
 Novel Synthetic Approach to Charge-Compensated
 Phosphonio-nido-Carboranes. Synthesis and Structural Characterization of
 Neutral Mono and Bis(Phosphonio) nido-ortho-Carboranes.
;
_journal_issue 8
_journal_name_full 'Inorganic chemistry'
_journal_page_first 4143
_journal_page_last 4150
_journal_paper_doi 10.1021/acs.inorgchem.5b00414
_journal_volume 54
_journal_year 2015
_chemical_formula_moiety 'C38 H38 B9 I P2'
_chemical_formula_sum 'C38 H38 B9 I P2'
_chemical_formula_weight 780.81
_space_group_crystal_system monoclinic
_space_group_IT_number 14
_space_group_name_Hall '-P 2yn'
_space_group_name_H-M_alt 'P 1 21/n 1'
_symmetry_cell_setting monoclinic
_symmetry_Int_Tables_number 14
_symmetry_space_group_name_Hall '-P 2yn'
_symmetry_space_group_name_H-M 'P 1 21/n 1'
_atom_sites_solution_hydrogens mixed
_audit_creation_method SHELXL-2013
_cell_angle_alpha 90
_cell_angle_beta 95.005(2)
_cell_angle_gamma 90
_cell_formula_units_Z 4
_cell_length_a 9.7556(4)
_cell_length_b 25.5594(9)
_cell_length_c 15.4202(6)
_cell_measurement_reflns_used 9848
_cell_measurement_temperature 100(2)
_cell_measurement_theta_max 72.2
_cell_measurement_theta_min 3.4
_cell_volume 3830.3(3)
_computing_cell_refinement 'APEX2 (Bruker AXS, 2008)'
_computing_data_collection 'APEX2 (Bruker AXS, 2008)'
_computing_data_reduction 'APEX2 (Bruker AXS, 2008)'
_computing_molecular_graphics 'X-SEED, Barbour, 2001'
_computing_publication_material 'CIFTAB (Sheldrick, 2013)'
_computing_structure_refinement 'SHELXL-2013 (Sheldrick, 2013)'
_computing_structure_solution 'SHELXS-2013 (Sheldrick, 2013)'
_diffrn_ambient_temperature 100(2)
_diffrn_measured_fraction_theta_full 0.900
_diffrn_measured_fraction_theta_max 0.954
_diffrn_measurement_device_type 'Bruker APEXII CCD area detector'
_diffrn_measurement_method 'omega and phi scans'
_diffrn_radiation_type CuK\a
_diffrn_radiation_wavelength 1.54178
_diffrn_reflns_av_R_equivalents 0.0575
_diffrn_reflns_av_unetI/netI 0.2290
_diffrn_reflns_Laue_measured_fraction_full 0.900
_diffrn_reflns_Laue_measured_fraction_max 0.954
_diffrn_reflns_number 34627
_diffrn_reflns_point_group_measured_fraction_full 0.900
_diffrn_reflns_point_group_measured_fraction_max 0.954
_diffrn_reflns_theta_full 67.679
_diffrn_reflns_theta_max 65.079
_diffrn_reflns_theta_min 3.357
_diffrn_source 'Incoatec microfocus Cu tube'
_diffrn_standards_decay_% 0.0
_exptl_absorpt_coefficient_mu 7.548
_exptl_absorpt_correction_T_max 0.70
_exptl_absorpt_correction_T_min 0.41
_exptl_absorpt_correction_type multi-scan
_exptl_absorpt_process_details
;
 Data were corrected for decay and absorption using the program TWINABS 
 (Sheldrick, G. M. (2003). TWINABS. University of G\"ottingen, Germany).
;
_exptl_crystal_colour Colourless
_exptl_crystal_density_diffrn 1.354
_exptl_crystal_description Needle
_exptl_crystal_F_000 1576
_exptl_crystal_size_max 0.350
_exptl_crystal_size_mid 0.200
_exptl_crystal_size_min 0.050
_refine_diff_density_max 2.556
_refine_diff_density_min -1.256
_refine_diff_density_rms 0.142
_refine_ls_extinction_method none
_refine_ls_goodness_of_fit_ref 1.157
_refine_ls_hydrogen_treatment mixed
_refine_ls_matrix_type full
_refine_ls_number_parameters 459
_refine_ls_number_reflns 6240
_refine_ls_number_restraints 0
_refine_ls_restrained_S_all 1.157
_refine_ls_R_factor_all 0.0911
_refine_ls_R_factor_gt 0.0727
_refine_ls_shift/su_max 0.001
_refine_ls_shift/su_mean 0.000
_refine_ls_structure_factor_coef Fsqd
_refine_ls_weighting_details 'w=1/[\s^2^(Fo^2^)] where P=(Fo^2^+2Fc^2^)/3'
_refine_ls_weighting_scheme calc
_refine_ls_wR_factor_gt 0.1467
_refine_ls_wR_factor_ref 0.1496
_reflns_Friedel_coverage 0.000
_reflns_number_gt 4503
_reflns_number_total 6240
_reflns_threshold_expression 'I > 2\s(I)'
_cod_data_source_file ic5b00414_si_006.cif
_cod_data_source_block Diphos-071813
_cod_original_sg_symbol_H-M 'P 21/n'
_cod_database_code 4343164
_shelx_space_group_comment
;
The symmetry employed for this shelxl refinement is uniquely defined
by the following loop, which should always be used as a source of
symmetry information in preference to the above space-group names.
They are only intended as comments.
;
_shelx_estimated_absorpt_t_min 0.178
_shelx_estimated_absorpt_t_max 0.704
_shelxl_version_number 2013-4

loop_
_space_group_symop_operation_xyz
'x, y, z'
'-x+1/2, y+1/2, -z+1/2'
'-x, -y, -z'
'x-1/2, -y-1/2, z-1/2'

loop_
_atom_site_label
_atom_site_type_symbol
_atom_site_fract_x
_atom_site_fract_y
_atom_site_fract_z
_atom_site_U_iso_or_equiv
_atom_site_adp_type
_atom_site_occupancy
_atom_site_site_symmetry_order
_atom_site_calc_flag
_atom_site_refinement_flags_posn
_atom_site_refinement_flags_adp
I1 I 0.79813(3) 0.35831(2) 0.89842(3) 0.02306(19) Uani 1 1 d . .
P1 P 0.81475(12) 0.48399(5) 0.71928(11) 0.0187(4) Uani 1 1 d . .
P2 P 0.84303(11) 0.23807(5) 0.72304(11) 0.0164(4) Uani 1 1 d . .
C7 C 1.0502(5) 0.3714(2) 0.6017(5) 0.0214(16) Uani 1 1 d . .
C8 C 1.0391(5) 0.4180(2) 0.6626(5) 0.0242(15) Uani 1 1 d . .
C9 C 0.9392(5) 0.5310(2) 0.7682(5) 0.0235(16) Uani 1 1 d . .
C10 C 0.9851(6) 0.5731(3) 0.7216(6) 0.0291(16) Uani 1 1 d . .
H10 H 0.9512 0.5789 0.6628 0.035 Uiso 1 1 calc R U
C11 C 1.0837(6) 0.6073(3) 0.7642(6) 0.036(2) Uani 1 1 d . .
H11 H 1.1168 0.6362 0.7335 0.043 Uiso 1 1 calc R U
C12 C 1.1309(6) 0.5991(3) 0.8476(6) 0.034(2) Uani 1 1 d . .
H12 H 1.1967 0.6225 0.8751 0.041 Uiso 1 1 calc R U
C13 C 1.0851(6) 0.5568(3) 0.8944(6) 0.0327(18) Uani 1 1 d . .
H13 H 1.1190 0.5513 0.9534 0.039 Uiso 1 1 calc R U
C14 C 0.9887(6) 0.5229(2) 0.8532(5) 0.0274(17) Uani 1 1 d . .
H14 H 0.9569 0.4938 0.8841 0.033 Uiso 1 1 calc R U
C15 C 0.6672(5) 0.4882(2) 0.7839(5) 0.0202(14) Uani 1 1 d . .
C16 C 0.6500(5) 0.5289(2) 0.8400(6) 0.0273(16) Uani 1 1 d . .
H16 H 0.7189 0.5551 0.8482 0.033 Uiso 1 1 calc R U
C17 C 0.5328(6) 0.5322(3) 0.8854(6) 0.0325(17) Uani 1 1 d . .
H17 H 0.5230 0.5598 0.9257 0.039 Uiso 1 1 calc R U
C18 C 0.4303(6) 0.4945(3) 0.8706(5) 0.0305(17) Uani 1 1 d . .
H18 H 0.3492 0.4965 0.9004 0.037 Uiso 1 1 calc R U
C19 C 0.4461(6) 0.4541(3) 0.8128(6) 0.0321(18) Uani 1 1 d . .
H19 H 0.3760 0.4284 0.8036 0.039 Uiso 1 1 calc R U
C20 C 0.5636(6) 0.4506(3) 0.7678(5) 0.0259(16) Uani 1 1 d . .
H20 H 0.5733 0.4233 0.7271 0.031 Uiso 1 1 calc R U
C21 C 0.7556(5) 0.5073(3) 0.6122(5) 0.0247(15) Uani 1 1 d . .
C22 C 0.7859(6) 0.4782(2) 0.5382(5) 0.0282(16) Uani 1 1 d . .
H22 H 0.8389 0.4471 0.5451 0.034 Uiso 1 1 calc R U
C23 C 0.7381(7) 0.4950(3) 0.4558(6) 0.0349(18) Uani 1 1 d . .
H23 H 0.7597 0.4756 0.4062 0.042 Uiso 1 1 calc R U
C24 C 0.6589(7) 0.5400(3) 0.4453(6) 0.039(2) Uani 1 1 d . .
H24 H 0.6253 0.5512 0.3886 0.047 Uiso 1 1 calc R U
C25 C 0.6292(7) 0.5685(4) 0.5171(7) 0.048(2) Uani 1 1 d . .
H25 H 0.5757 0.5994 0.5095 0.058 Uiso 1 1 calc R U
C26 C 0.6765(7) 0.5524(3) 0.6010(6) 0.0377(19) Uani 1 1 d . .
H26 H 0.6547 0.5722 0.6501 0.045 Uiso 1 1 calc R U
C27 C 0.9630(5) 0.2009(2) 0.7964(5) 0.0190(14) Uani 1 1 d . .
C28 C 1.0027(5) 0.2206(2) 0.8773(5) 0.0225(15) Uani 1 1 d . .
H28 H 0.9670 0.2532 0.8945 0.027 Uiso 1 1 calc R U
C29 C 1.0962(6) 0.1929(2) 0.9355(5) 0.0242(15) Uani 1 1 d . .
H29 H 1.1233 0.2068 0.9915 0.029 Uiso 1 1 calc R U
C30 C 1.1483(6) 0.1452(3) 0.9104(6) 0.0310(18) Uani 1 1 d . .
H30 H 1.2130 0.1267 0.9485 0.037 Uiso 1 1 calc R U
C31 C 1.1060(6) 0.1252(2) 0.8308(6) 0.0299(18) Uani 1 1 d . .
H31 H 1.1391 0.0920 0.8144 0.036 Uiso 1 1 calc R U
C32 C 1.0146(5) 0.1527(2) 0.7726(5) 0.0219(15) Uani 1 1 d . .
H32 H 0.9876 0.1385 0.7168 0.026 Uiso 1 1 calc R U
C33 C 0.6802(5) 0.2371(2) 0.7722(5) 0.0185(14) Uani 1 1 d . .
C34 C 0.5682(6) 0.2635(2) 0.7265(6) 0.0282(17) Uani 1 1 d . .
H34 H 0.5790 0.2806 0.6729 0.034 Uiso 1 1 calc R U
C35 C 0.4416(6) 0.2637(2) 0.7624(6) 0.0300(18) Uani 1 1 d . .
H35 H 0.3651 0.2809 0.7325 0.036 Uiso 1 1 calc R U
C36 C 0.4262(6) 0.2394(3) 0.8401(6) 0.0332(19) Uani 1 1 d . .
H36 H 0.3399 0.2407 0.8642 0.040 Uiso 1 1 calc R U
C37 C 0.5374(7) 0.2126(3) 0.8847(6) 0.0338(18) Uani 1 1 d . .
H37 H 0.5267 0.1954 0.9383 0.041 Uiso 1 1 calc R U
C38 C 0.6632(6) 0.2117(2) 0.8484(5) 0.0268(16) Uani 1 1 d . .
H38 H 0.7384 0.1932 0.8772 0.032 Uiso 1 1 calc R U
C39 C 0.8178(5) 0.2002(2) 0.6231(5) 0.0198(14) Uani 1 1 d . .
C40 C 0.6960(5) 0.1725(2) 0.6021(5) 0.0236(14) Uani 1 1 d . .
H40 H 0.6236 0.1739 0.6394 0.028 Uiso 1 1 calc R U
C41 C 0.6816(6) 0.1429(3) 0.5264(6) 0.0284(16) Uani 1 1 d . .
H41 H 0.5978 0.1248 0.5113 0.034 Uiso 1 1 calc R U
C42 C 0.7883(6) 0.1393(3) 0.4724(5) 0.0267(15) Uani 1 1 d . .
H42 H 0.7783 0.1184 0.4213 0.032 Uiso 1 1 calc R U
C43 C 0.9100(6) 0.1667(3) 0.4940(5) 0.0253(15) Uani 1 1 d . .
H43 H 0.9833 0.1647 0.4574 0.030 Uiso 1 1 calc R U
C44 C 0.9242(5) 0.1967(2) 0.5685(5) 0.0245(16) Uani 1 1 d . .
H44 H 1.0076 0.2152 0.5829 0.029 Uiso 1 1 calc R U
B1 B 1.0634(6) 0.3311(2) 0.7671(6) 0.0241(17) Uani 1 1 d . .
H1 H 1.1178 0.3081 0.8216 0.029 Uiso 1 1 calc R U
B2 B 1.0691(6) 0.3134(3) 0.6562(5) 0.0204(16) Uani 1 1 d . .
H2 H 1.1277 0.2782 0.6366 0.024 Uiso 1 1 calc R U
B3 B 1.1540(6) 0.3697(3) 0.6977(6) 0.0236(18) Uani 1 1 d . .
H3 H 1.2689 0.3730 0.7051 0.028 Uiso 1 1 calc R U
B4 B 1.0483(6) 0.4000(2) 0.7720(5) 0.0212(16) Uani 1 1 d . .
H4 H 1.0922 0.4233 0.8293 0.025 Uiso 1 1 calc R U
B5 B 0.8954(6) 0.3614(3) 0.7763(5) 0.0188(15) Uani 1 1 d . .
B6 B 0.9115(5) 0.3080(2) 0.7030(5) 0.0179(15) Uani 1 1 d . .
B9 B 0.8952(5) 0.4170(2) 0.7064(5) 0.0186(15) Uani 1 1 d . .
B10 B 0.8027(5) 0.3618(2) 0.6688(5) 0.0191(16) Uani 1 1 d . .
H10A H 0.6941 0.3685 0.6411 0.023 Uiso 1 1 calc R U
B11 B 0.9105(5) 0.3355(3) 0.5953(5) 0.0213(16) Uani 1 1 d . .
H11A H 0.8572 0.3308 0.5284 0.026 Uiso 1 1 calc R U
H7 H 1.095(11) 0.377(4) 0.550(9) 0.04(2) Uiso 1 1 d . .
H8 H 1.093(10) 0.449(4) 0.662(7) 0.04(2) Uiso 1 1 d . .

loop_
_atom_site_aniso_label
_atom_site_aniso_U_11
_atom_site_aniso_U_22
_atom_site_aniso_U_33
_atom_site_aniso_U_23
_atom_site_aniso_U_13
_atom_site_aniso_U_12
I1 0.0219(2) 0.0283(3) 0.0199(3) -0.00214(17) 0.00694(12) 0.00061(11)
P1 0.0143(6) 0.0202(8) 0.0222(12) -0.0003(6) 0.0052(5) -0.0001(4)
P2 0.0114(6) 0.0193(7) 0.0189(11) -0.0003(6) 0.0045(5) -0.0006(4)
C7 0.013(3) 0.027(4) 0.024(5) 0.001(3) 0.005(2) -0.0016(17)
C8 0.016(3) 0.025(3) 0.033(5) 0.000(3) 0.009(2) -0.0011(19)
C9 0.016(3) 0.022(3) 0.033(6) -0.003(3) 0.006(2) -0.0006(17)
C10 0.019(3) 0.030(4) 0.039(6) 0.000(3) 0.008(2) -0.0001(19)
C11 0.026(3) 0.034(4) 0.048(7) 0.001(3) 0.012(3) -0.008(2)
C12 0.020(3) 0.035(4) 0.048(7) -0.012(3) 0.004(3) -0.005(2)
C13 0.022(3) 0.032(4) 0.044(6) -0.015(3) 0.004(3) 0.002(2)
C14 0.022(3) 0.023(3) 0.038(6) -0.003(3) 0.008(3) -0.0006(18)
C15 0.016(3) 0.025(3) 0.020(5) 0.004(3) 0.003(2) 0.0037(17)
C16 0.020(3) 0.023(3) 0.039(6) -0.003(3) 0.006(2) -0.0042(18)
C17 0.030(3) 0.033(4) 0.037(6) -0.006(3) 0.014(3) 0.000(2)
C18 0.021(3) 0.045(4) 0.027(6) 0.002(3) 0.010(2) 0.001(2)
C19 0.016(3) 0.044(4) 0.036(6) -0.005(3) 0.004(2) -0.005(2)
C20 0.017(3) 0.031(4) 0.030(5) -0.005(3) 0.002(2) -0.0009(18)
C21 0.018(3) 0.036(4) 0.021(5) 0.004(3) 0.006(2) -0.0034(19)
C22 0.034(3) 0.026(4) 0.025(5) -0.001(3) 0.006(2) -0.007(2)
C23 0.037(4) 0.046(4) 0.021(6) 0.007(3) -0.001(3) -0.014(2)
C24 0.035(4) 0.053(5) 0.029(6) 0.015(4) 0.003(3) -0.009(3)
C25 0.033(4) 0.066(6) 0.048(7) 0.026(5) 0.014(3) 0.020(3)
C26 0.036(4) 0.044(4) 0.035(6) 0.011(4) 0.013(3) 0.015(2)
C27 0.014(3) 0.027(3) 0.017(5) 0.003(2) 0.003(2) -0.0006(16)
C28 0.017(3) 0.029(3) 0.021(5) 0.003(3) 0.002(2) 0.0010(17)
C29 0.020(3) 0.032(4) 0.021(5) 0.002(3) 0.000(2) -0.0045(18)
C30 0.020(3) 0.031(4) 0.040(6) 0.008(3) -0.008(3) 0.001(2)
C31 0.029(3) 0.021(3) 0.040(6) 0.006(3) 0.010(3) 0.0031(19)
C32 0.020(3) 0.021(3) 0.026(5) 0.002(3) 0.009(2) 0.0008(17)
C33 0.021(3) 0.015(3) 0.021(5) -0.003(3) 0.011(2) -0.0012(16)
C34 0.019(3) 0.023(3) 0.044(6) 0.000(3) 0.009(2) 0.0002(18)
C35 0.015(3) 0.028(4) 0.048(6) -0.002(3) 0.009(3) 0.0007(18)
C36 0.018(3) 0.044(4) 0.040(6) -0.014(4) 0.016(3) -0.003(2)
C37 0.029(4) 0.049(5) 0.026(6) 0.004(3) 0.014(3) -0.003(2)
C38 0.021(3) 0.034(4) 0.027(5) 0.001(3) 0.008(2) -0.0013(19)
C39 0.017(3) 0.017(3) 0.026(5) 0.002(2) 0.002(2) 0.0013(16)
C40 0.019(3) 0.022(3) 0.030(5) -0.001(3) 0.007(2) -0.0006(18)
C41 0.020(3) 0.033(4) 0.031(6) -0.004(3) -0.001(2) -0.0040(19)
C42 0.030(3) 0.026(4) 0.024(5) -0.004(3) 0.001(2) 0.003(2)
C43 0.024(3) 0.030(4) 0.023(5) -0.001(3) 0.005(2) 0.0021(19)
C44 0.018(3) 0.024(3) 0.032(6) 0.000(3) 0.008(2) -0.0028(17)
B1 0.017(3) 0.019(4) 0.038(6) -0.005(3) 0.006(2) -0.0007(19)
B2 0.017(3) 0.026(4) 0.020(5) 0.000(3) 0.007(2) -0.0025(19)
B3 0.021(3) 0.021(4) 0.030(6) -0.004(3) 0.005(3) -0.0015(19)
B4 0.015(3) 0.020(4) 0.029(6) -0.002(3) 0.002(2) -0.0008(18)
B5 0.019(3) 0.023(4) 0.015(5) 0.000(3) 0.007(2) -0.0036(19)
B6 0.009(3) 0.017(3) 0.029(5) -0.001(3) 0.005(2) -0.0020(17)
B9 0.013(3) 0.019(3) 0.024(5) 0.000(3) 0.003(2) 0.0034(17)
B10 0.013(3) 0.019(3) 0.026(5) -0.001(3) 0.005(2) -0.0002(18)
B11 0.013(3) 0.026(3) 0.024(5) -0.001(3) 0.001(2) -0.0011(19)

loop_
_atom_type_symbol
_atom_type_description
_atom_type_scat_dispersion_real
_atom_type_scat_dispersion_imag
_atom_type_scat_source
C C 0.0181 0.0091 'International Tables Vol C Tables 4.2.6.8 and 6.1.1.4'
H H 0.0000 0.0000 'International Tables Vol C Tables 4.2.6.8 and 6.1.1.4'
B B 0.0090 0.0039 'International Tables Vol C Tables 4.2.6.8 and 6.1.1.4'
P P 0.2955 0.4335 'International Tables Vol C Tables 4.2.6.8 and 6.1.1.4'
I I -0.3257 6.8362 'International Tables Vol C Tables 4.2.6.8 and 6.1.1.4'

loop_
_geom_angle_atom_site_label_1
_geom_angle_atom_site_label_2
_geom_angle_atom_site_label_3
_geom_angle
C21 P1 C15 106.0(3)
C21 P1 C9 108.0(3)
C15 P1 C9 105.3(3)
C21 P1 B9 107.7(3)
C15 P1 B9 117.6(3)
C9 P1 B9 111.8(3)
C39 P2 C33 106.7(3)
C39 P2 C27 106.3(3)
C33 P2 C27 105.7(3)
C39 P2 B6 112.2(3)
C33 P2 B6 113.8(3)
C27 P2 B6 111.6(3)
C8 C7 B11 111.7(5)
C8 C7 B2 112.7(6)
B11 C7 B2 66.2(4)
C8 C7 B3 63.8(4)
B11 C7 B3 117.5(5)
B2 C7 B3 61.6(4)
C8 C7 H7 117(6)
B11 C7 H7 118(6)
B2 C7 H7 121(6)
B3 C7 H7 117(6)
C7 C8 B9 110.9(5)
C7 C8 B3 63.5(4)
B9 C8 B3 115.1(5)
C7 C8 B4 112.9(5)
B9 C8 B4 64.1(4)
B3 C8 B4 62.0(4)
C7 C8 H8 125(7)
B9 C8 H8 121(6)
B3 C8 H8 104(6)
B4 C8 H8 104(7)
C14 C9 C10 120.6(6)
C14 C9 P1 117.4(5)
C10 C9 P1 122.0(6)
C9 C10 C11 118.3(7)
C9 C10 H10 120.8
C11 C10 H10 120.8
C12 C11 C10 120.6(7)
C12 C11 H11 119.7
C10 C11 H11 119.7
C11 C12 C13 121.2(6)
C11 C12 H12 119.4
C13 C12 H12 119.4
C14 C13 C12 118.7(8)
C14 C13 H13 120.6
C12 C13 H13 120.6
C9 C14 C13 120.6(7)
C9 C14 H14 119.7
C13 C14 H14 119.7
C16 C15 C20 120.3(6)
C16 C15 P1 122.4(4)
C20 C15 P1 117.0(5)
C15 C16 C17 121.0(5)
C15 C16 H16 119.5
C17 C16 H16 119.5
C16 C17 C18 118.9(7)
C16 C17 H17 120.5
C18 C17 H17 120.5
C19 C18 C17 120.2(6)
C19 C18 H18 119.9
C17 C18 H18 119.9
C18 C19 C20 120.9(6)
C18 C19 H19 119.6
C20 C19 H19 119.6
C19 C20 C15 118.6(7)
C19 C20 H20 120.7
C15 C20 H20 120.7
C26 C21 C22 119.3(8)
C26 C21 P1 121.1(6)
C22 C21 P1 119.5(5)
C23 C22 C21 120.0(7)
C23 C22 H22 120.0
C21 C22 H22 120.0
C22 C23 C24 120.3(9)
C22 C23 H23 119.8
C24 C23 H23 119.8
C25 C24 C23 119.8(8)
C25 C24 H24 120.1
C23 C24 H24 120.1
C24 C25 C26 121.0(7)
C24 C25 H25 119.5
C26 C25 H25 119.5
C21 C26 C25 119.6(8)
C21 C26 H26 120.2
C25 C26 H26 120.2
C28 C27 C32 119.1(6)
C28 C27 P2 119.3(4)
C32 C27 P2 121.7(5)
C27 C28 C29 120.6(6)
C27 C28 H28 119.7
C29 C28 H28 119.7
C30 C29 C28 119.7(6)
C30 C29 H29 120.2
C28 C29 H29 120.2
C31 C30 C29 119.4(6)
C31 C30 H30 120.3
C29 C30 H30 120.3
C30 C31 C32 121.1(6)
C30 C31 H31 119.4
C32 C31 H31 119.4
C27 C32 C31 120.0(7)
C27 C32 H32 120.0
C31 C32 H32 120.0
C38 C33 C34 120.5(5)
C38 C33 P2 122.8(4)
C34 C33 P2 116.7(5)
C35 C34 C33 118.3(7)
C35 C34 H34 120.8
C33 C34 H34 120.8
C36 C35 C34 120.9(6)
C36 C35 H35 119.5
C34 C35 H35 119.5
C35 C36 C37 120.5(6)
C35 C36 H36 119.7
C37 C36 H36 119.7
C38 C37 C36 118.6(8)
C38 C37 H37 120.7
C36 C37 H37 120.7
C33 C38 C37 121.1(6)
C33 C38 H38 119.5
C37 C38 H38 119.5
C44 C39 C40 119.4(7)
C44 C39 P2 119.5(4)
C40 C39 P2 121.0(5)
C41 C40 C39 119.5(6)
C41 C40 H40 120.2
C39 C40 H40 120.2
C40 C41 C42 120.8(5)
C40 C41 H41 119.6
C42 C41 H41 119.6
C41 C42 C43 119.3(7)
C41 C42 H42 120.3
C43 C42 H42 120.3
C44 C43 C42 120.1(6)
C44 C43 H43 120.0
C42 C43 H43 120.0
C43 C44 C39 120.8(5)
C43 C44 H44 119.6
C39 C44 H44 119.6
B3 B1 B4 60.9(4)
B3 B1 B2 59.7(4)
B4 B1 B2 107.8(5)
B3 B1 B6 106.5(6)
B4 B1 B6 106.3(4)
B2 B1 B6 58.8(4)
B3 B1 B5 108.2(5)
B4 B1 B5 59.8(3)
B2 B1 B5 106.6(5)
B6 B1 B5 58.9(3)
B3 B1 H1 121.5
B4 B1 H1 121.7
B2 B1 H1 122.4
B6 B1 H1 123.4
B5 B1 H1 122.2
C7 B2 B3 59.6(4)
C7 B2 B6 102.1(4)
B3 B2 B6 108.4(5)
C7 B2 B1 104.0(5)
B3 B2 B1 59.5(4)
B6 B2 B1 61.5(4)
C7 B2 B11 55.1(3)
B3 B2 B11 106.6(5)
B6 B2 B11 60.3(4)
B1 B2 B11 108.7(5)
C7 B2 H2 126.8
B3 B2 H2 121.4
B6 B2 H2 122.2
B1 B2 H2 121.6
B11 B2 H2 122.6
C7 B3 C8 52.7(4)
C7 B3 B1 104.5(4)
C8 B3 B1 104.3(4)
C7 B3 B2 58.8(4)
C8 B3 B2 101.6(5)
B1 B3 B2 60.8(4)
C7 B3 B4 102.3(4)
C8 B3 B4 59.6(4)
B1 B3 B4 60.1(4)
B2 B3 B4 108.0(4)
C7 B3 H3 126.5
C8 B3 H3 126.6
B1 B3 H3 122.3
B2 B3 H3 122.4
B4 B3 H3 122.1
C8 B4 B1 102.7(5)
C8 B4 B9 54.3(4)
B1 B4 B9 106.7(5)
C8 B4 B3 58.5(4)
B1 B4 B3 59.1(4)
B9 B4 B3 104.1(5)
C8 B4 B5 102.0(5)
B1 B4 B5 61.8(3)
B9 B4 B5 59.8(4)
B3 B4 B5 108.3(5)
C8 B4 H4 127.4
B1 B4 H4 122.4
B9 B4 H4 124.2
B3 B4 H4 122.3
B5 B4 H4 121.7
B9 B5 B6 102.8(5)
B9 B5 B4 59.7(3)
B6 B5 B4 106.1(4)
B9 B5 B10 58.0(4)
B6 B5 B10 59.5(4)
B4 B5 B10 108.2(5)
B9 B5 B1 104.1(4)
B6 B5 B1 60.0(3)
B4 B5 B1 58.4(3)
B10 B5 B1 108.1(5)
B9 B5 I1 124.9(4)
B6 B5 I1 125.9(4)
B4 B5 I1 118.5(4)
B10 B5 I1 124.6(3)
B1 B5 I1 120.7(5)
B2 B6 B5 109.1(4)
B2 B6 B10 109.6(5)
B5 B6 B10 61.1(4)
B2 B6 B11 61.7(4)
B5 B6 B11 106.9(5)
B10 B6 B11 58.2(4)
B2 B6 B1 59.6(4)
B5 B6 B1 61.2(3)
B10 B6 B1 110.2(4)
B11 B6 B1 108.3(4)
B2 B6 P2 117.5(4)
B5 B6 P2 123.5(5)
B10 B6 P2 123.5(3)
B11 B6 P2 122.1(4)
B1 B6 P2 119.4(4)
C8 B9 B10 108.6(5)
C8 B9 B4 61.6(4)
B10 B9 B4 112.0(4)
C8 B9 B5 108.2(4)
B10 B9 B5 62.0(4)
B4 B9 B5 60.4(3)
C8 B9 P1 114.3(4)
B10 B9 P1 123.8(3)
B4 B9 P1 119.5(4)
B5 B9 P1 129.3(5)
B9 B10 B11 101.8(4)
B9 B10 B6 104.3(4)
B11 B10 B6 61.3(4)
B9 B10 B5 60.1(4)
B11 B10 B5 108.0(4)
B6 B10 B5 59.4(4)
B9 B10 H10A 116.6
B11 B10 H10A 114.5
B6 B10 H10A 138.2
B5 B10 H10A 136.6
C7 B11 B10 106.8(5)
C7 B11 B6 103.0(5)
B10 B11 B6 60.5(4)
C7 B11 B2 58.7(4)
B10 B11 B2 108.4(5)
B6 B11 B2 58.0(3)
C7 B11 H11A 115.6
B10 B11 H11A 112.4
B6 B11 H11A 140.5
B2 B11 H11A 138.1

loop_
_geom_bond_atom_site_label_1
_geom_bond_atom_site_label_2
_geom_bond_distance
I1 B5 2.183(7)
P1 C21 1.803(7)
P1 C15 1.824(6)
P1 C9 1.825(6)
P1 B9 1.901(6)
P2 C39 1.818(7)
P2 C33 1.819(5)
P2 C27 1.823(6)
P2 B6 1.941(6)
C7 C8 1.528(10)
C7 B11 1.639(7)
C7 B2 1.707(10)
C7 B3 1.719(10)
C7 H7 0.95(14)
C8 B9 1.609(8)
C8 B3 1.723(8)
C8 B4 1.743(12)
C8 H8 0.95(10)
C9 C14 1.373(12)
C9 C10 1.388(10)
C10 C11 1.417(10)
C10 H10 0.9500
C11 C12 1.345(13)
C11 H11 0.9500
C12 C13 1.394(12)
C12 H12 0.9500
C13 C14 1.392(10)
C13 H13 0.9500
C14 H14 0.9500
C15 C16 1.372(11)
C15 C20 1.401(9)
C16 C17 1.393(10)
C16 H16 0.9500
C17 C18 1.394(11)
C17 H17 0.9500
C18 C19 1.381(12)
C18 H18 0.9500
C19 C20 1.393(10)
C19 H19 0.9500
C20 H20 0.9500
C21 C26 1.390(10)
C21 C22 1.415(11)
C22 C23 1.382(12)
C22 H22 0.9500
C23 C24 1.388(13)
C23 H23 0.9500
C24 C25 1.377(15)
C24 H24 0.9500
C25 C26 1.397(14)
C25 H25 0.9500
C26 H26 0.9500
C27 C28 1.370(10)
C27 C32 1.392(9)
C28 C29 1.413(10)
C28 H28 0.9500
C29 C30 1.389(10)
C29 H29 0.9500
C30 C31 1.361(12)
C30 H30 0.9500
C31 C32 1.398(10)
C31 H31 0.9500
C32 H32 0.9500
C33 C38 1.364(11)
C33 C34 1.419(9)
C34 C35 1.397(10)
C34 H34 0.9500
C35 C36 1.368(12)
C35 H35 0.9500
C36 C37 1.411(12)
C36 H36 0.9500
C37 C38 1.392(10)
C37 H37 0.9500
C38 H38 0.9500
C39 C44 1.395(10)
C39 C40 1.397(9)
C40 C41 1.388(11)
C40 H40 0.9500
C41 C42 1.392(11)
C41 H41 0.9500
C42 C43 1.394(10)
C42 H42 0.9500
C43 C44 1.378(11)
C43 H43 0.9500
C44 H44 0.9500
B1 B3 1.751(10)
B1 B4 1.770(9)
B1 B2 1.775(12)
B1 B6 1.808(8)
B1 B5 1.830(8)
B1 H1 1.1200
B2 B3 1.755(8)
B2 B6 1.760(8)
B2 B11 1.828(9)
B2 H2 1.1200
B3 B4 1.784(10)
B3 H3 1.1200
B4 B9 1.782(8)
B4 B5 1.795(8)
B4 H4 1.1200
B5 B9 1.784(10)
B5 B6 1.788(10)
B5 B10 1.817(10)
B6 B10 1.789(8)
B6 B11 1.803(11)
B9 B10 1.745(8)
B10 B11 1.748(9)
B10 H10A 1.1200
B11 H11A 1.1200

loop_
_geom_torsion_atom_site_label_1
_geom_torsion_atom_site_label_2
_geom_torsion_atom_site_label_3
_geom_torsion_atom_site_label_4
_geom_torsion
B11 C7 C8 B9 2.5(8)
B2 C7 C8 B9 -69.8(6)
B3 C7 C8 B9 -108.5(6)
B11 C7 C8 B3 111.0(6)
B2 C7 C8 B3 38.7(4)
B11 C7 C8 B4 72.2(6)
B2 C7 C8 B4 0.0(6)
B3 C7 C8 B4 -38.8(4)
C21 P1 C9 C14 174.7(5)
C15 P1 C9 C14 61.8(5)
B9 P1 C9 C14 -67.0(6)
C21 P1 C9 C10 -6.4(6)
C15 P1 C9 C10 -119.4(5)
B9 P1 C9 C10 111.8(5)
C14 C9 C10 C11 -0.1(9)
P1 C9 C10 C11 -178.9(5)
C9 C10 C11 C12 -0.3(10)
C10 C11 C12 C13 0.3(11)
C11 C12 C13 C14 0.0(10)
C10 C9 C14 C13 0.4(9)
P1 C9 C14 C13 179.3(5)
C12 C13 C14 C9 -0.4(9)
C21 P1 C15 C16 -99.5(6)
C9 P1 C15 C16 14.8(6)
B9 P1 C15 C16 140.1(6)
C21 P1 C15 C20 74.5(6)
C9 P1 C15 C20 -171.2(5)
B9 P1 C15 C20 -45.9(6)
C20 C15 C16 C17 3.1(11)
P1 C15 C16 C17 176.9(6)
C15 C16 C17 C18 -2.2(12)
C16 C17 C18 C19 0.9(12)
C17 C18 C19 C20 -0.5(12)
C18 C19 C20 C15 1.4(11)
C16 C15 C20 C19 -2.7(11)
P1 C15 C20 C19 -176.9(5)
C15 P1 C21 C26 45.0(6)
C9 P1 C21 C26 -67.4(6)
B9 P1 C21 C26 171.8(5)
C15 P1 C21 C22 -132.6(4)
C9 P1 C21 C22 115.0(5)
B9 P1 C21 C22 -5.8(5)
C26 C21 C22 C23 0.8(9)
P1 C21 C22 C23 178.4(4)
C21 C22 C23 C24 -0.9(9)
C22 C23 C24 C25 0.8(10)
C23 C24 C25 C26 -0.6(11)
C22 C21 C26 C25 -0.6(10)
P1 C21 C26 C25 -178.2(6)
C24 C25 C26 C21 0.5(12)
C39 P2 C27 C28 179.2(5)
C33 P2 C27 C28 -67.6(5)
B6 P2 C27 C28 56.6(5)
C39 P2 C27 C32 -1.4(5)
C33 P2 C27 C32 111.8(5)
B6 P2 C27 C32 -124.0(5)
C32 C27 C28 C29 0.9(9)
P2 C27 C28 C29 -179.6(4)
C27 C28 C29 C30 0.0(9)
C28 C29 C30 C31 -1.5(10)
C29 C30 C31 C32 2.2(10)
C28 C27 C32 C31 -0.3(8)
P2 C27 C32 C31 -179.7(5)
C30 C31 C32 C27 -1.3(9)
C39 P2 C33 C38 112.2(6)
C27 P2 C33 C38 -0.7(6)
B6 P2 C33 C38 -123.5(5)
C39 P2 C33 C34 -66.7(5)
C27 P2 C33 C34 -179.6(5)
B6 P2 C33 C34 57.6(6)
C38 C33 C34 C35 1.3(9)
P2 C33 C34 C35 -179.8(5)
C33 C34 C35 C36 0.6(10)
C34 C35 C36 C37 -1.5(10)
C35 C36 C37 C38 0.6(11)
C34 C33 C38 C37 -2.2(10)
P2 C33 C38 C37 179.0(6)
C36 C37 C38 C33 1.2(11)
C33 P2 C39 C44 176.3(5)
C27 P2 C39 C44 -71.2(5)
B6 P2 C39 C44 51.0(5)
C33 P2 C39 C40 -6.9(6)
C27 P2 C39 C40 105.6(5)
B6 P2 C39 C40 -132.2(5)
C44 C39 C40 C41 -1.5(9)
P2 C39 C40 C41 -178.3(5)
C39 C40 C41 C42 1.8(10)
C40 C41 C42 C43 -1.2(10)
C41 C42 C43 C44 0.4(10)
C42 C43 C44 C39 -0.1(10)
C40 C39 C44 C43 0.6(9)
P2 C39 C44 C43 177.5(5)
C8 C7 B2 B3 -39.6(4)
B11 C7 B2 B3 -144.3(5)
C8 C7 B2 B6 64.8(6)
B11 C7 B2 B6 -39.9(5)
B3 C7 B2 B6 104.4(5)
C8 C7 B2 B1 1.5(5)
B11 C7 B2 B1 -103.2(5)
B3 C7 B2 B1 41.1(4)
C8 C7 B2 B11 104.7(5)
B3 C7 B2 B11 144.3(5)
B3 B1 B2 C7 -41.2(4)
B4 B1 B2 C7 -2.3(5)
B6 B1 B2 C7 96.4(4)
B5 B1 B2 C7 60.5(5)
B4 B1 B2 B3 38.8(4)
B6 B1 B2 B3 137.5(5)
B5 B1 B2 B3 101.7(5)
B3 B1 B2 B6 -137.5(5)
B4 B1 B2 B6 -98.7(4)
B5 B1 B2 B6 -35.8(4)
B3 B1 B2 B11 -98.6(5)
B4 B1 B2 B11 -59.8(5)
B6 B1 B2 B11 38.9(4)
B5 B1 B2 B11 3.1(6)
B11 C7 B3 C8 -102.0(6)
B2 C7 B3 C8 -139.0(5)
C8 C7 B3 B1 97.1(5)
B11 C7 B3 B1 -4.9(7)
B2 C7 B3 B1 -41.9(4)
C8 C7 B3 B2 139.0(5)
B11 C7 B3 B2 37.0(5)
C8 C7 B3 B4 35.2(4)
B11 C7 B3 B4 -66.8(6)
B2 C7 B3 B4 -103.8(5)
B9 C8 B3 C7 101.9(6)
B4 C8 B3 C7 139.2(4)
C7 C8 B3 B1 -97.5(5)
B9 C8 B3 B1 4.5(7)
B4 C8 B3 B1 41.7(5)
C7 C8 B3 B2 -34.9(5)
B9 C8 B3 B2 67.0(7)
B4 C8 B3 B2 104.2(5)
C7 C8 B3 B4 -139.2(4)
B9 C8 B3 B4 -37.2(5)
B4 B1 B3 C7 -96.0(5)
B2 B1 B3 C7 40.9(4)
B6 B1 B3 C7 3.8(6)
B5 B1 B3 C7 -58.1(6)
B4 B1 B3 C8 -41.5(5)
B2 B1 B3 C8 95.4(5)
B6 B1 B3 C8 58.4(6)
B5 B1 B3 C8 -3.6(7)
B4 B1 B3 B2 -136.9(5)
B6 B1 B3 B2 -37.1(4)
B5 B1 B3 B2 -99.0(5)
B2 B1 B3 B4 136.9(5)
B6 B1 B3 B4 99.9(5)
B5 B1 B3 B4 37.9(5)
B6 B2 B3 C7 -93.5(5)
B1 B2 B3 C7 -132.2(5)
B11 B2 B3 C7 -29.9(4)
C7 B2 B3 C8 32.2(5)
B6 B2 B3 C8 -61.3(7)
B1 B2 B3 C8 -100.0(5)
B11 B2 B3 C8 2.3(7)
C7 B2 B3 B1 132.2(5)
B6 B2 B3 B1 38.7(5)
B11 B2 B3 B1 102.3(5)
C7 B2 B3 B4 93.7(5)
B6 B2 B3 B4 0.2(7)
B1 B2 B3 B4 -38.5(5)
B11 B2 B3 B4 63.8(7)
C7 C8 B4 B1 -1.4(5)
B9 C8 B4 B1 101.6(4)
B3 C8 B4 B1 -40.9(4)
C7 C8 B4 B9 -103.0(5)
B3 C8 B4 B9 -142.5(5)
C7 C8 B4 B3 39.4(4)
B9 C8 B4 B3 142.5(5)
C7 C8 B4 B5 -64.8(5)
B9 C8 B4 B5 38.2(4)
B3 C8 B4 B5 -104.2(4)
B3 B1 B4 C8 40.5(4)
B2 B1 B4 C8 2.3(5)
B6 B1 B4 C8 -59.5(5)
B5 B1 B4 C8 -97.0(5)
B3 B1 B4 B9 96.7(6)
B2 B1 B4 B9 58.4(5)
B6 B1 B4 B9 -3.4(7)
B5 B1 B4 B9 -40.8(5)
B2 B1 B4 B3 -38.3(4)
B6 B1 B4 B3 -100.1(6)
B5 B1 B4 B3 -137.5(6)
B3 B1 B4 B5 137.5(6)
B2 B1 B4 B5 99.3(5)
B6 B1 B4 B5 37.5(5)
C7 B3 B4 C8 -32.1(4)
B1 B3 B4 C8 -131.9(5)
B2 B3 B4 C8 -93.1(5)
C7 B3 B4 B1 99.8(5)
C8 B3 B4 B1 131.9(5)
B2 B3 B4 B1 38.9(5)
C7 B3 B4 B9 -1.5(5)
C8 B3 B4 B9 30.7(4)
B1 B3 B4 B9 -101.2(5)
B2 B3 B4 B9 -62.4(6)
C7 B3 B4 B5 61.0(6)
C8 B3 B4 B5 93.1(5)
B1 B3 B4 B5 -38.8(5)
B2 B3 B4 B5 0.1(7)
C8 B4 B5 B9 -35.5(4)
B1 B4 B5 B9 -133.6(6)
B3 B4 B5 B9 -96.0(6)
C8 B4 B5 B6 60.2(5)
B1 B4 B5 B6 -37.9(5)
B9 B4 B5 B6 95.7(5)
B3 B4 B5 B6 -0.3(7)
C8 B4 B5 B10 -2.4(5)
B1 B4 B5 B10 -100.5(5)
B9 B4 B5 B10 33.1(4)
B3 B4 B5 B10 -62.9(6)
C8 B4 B5 B1 98.1(5)
B9 B4 B5 B1 133.6(6)
B3 B4 B5 B1 37.6(5)
C8 B4 B5 I1 -151.5(4)
B1 B4 B5 I1 110.5(5)
B9 B4 B5 I1 -115.9(5)
B3 B4 B5 I1 148.0(5)
B3 B1 B5 B9 1.8(7)
B4 B1 B5 B9 40.2(5)
B2 B1 B5 B9 -61.1(5)
B6 B1 B5 B9 -96.9(5)
B3 B1 B5 B6 98.6(6)
B4 B1 B5 B6 137.0(6)
B2 B1 B5 B6 35.8(4)
B3 B1 B5 B4 -38.4(5)
B2 B1 B5 B4 -101.2(5)
B6 B1 B5 B4 -137.0(6)
B3 B1 B5 B10 62.2(6)
B4 B1 B5 B10 100.6(5)
B2 B1 B5 B10 -0.6(6)
B6 B1 B5 B10 -36.4(4)
B3 B1 B5 I1 -145.0(5)
B4 B1 B5 I1 -106.6(5)
B2 B1 B5 I1 152.2(4)
B6 B1 B5 I1 116.4(5)
C7 B2 B6 B5 -62.1(6)
B3 B2 B6 B5 -0.4(7)
B1 B2 B6 B5 37.4(5)
B11 B2 B6 B5 -99.4(5)
C7 B2 B6 B10 3.0(6)
B3 B2 B6 B10 64.7(7)
B1 B2 B6 B10 102.5(5)
B11 B2 B6 B10 -34.3(5)
C7 B2 B6 B11 37.3(4)
B3 B2 B6 B11 99.0(5)
B1 B2 B6 B11 136.8(5)
C7 B2 B6 B1 -99.5(5)
B3 B2 B6 B1 -37.8(5)
B11 B2 B6 B1 -136.8(5)
C7 B2 B6 P2 150.9(5)
B3 B2 B6 P2 -147.5(5)
B1 B2 B6 P2 -109.6(5)
B11 B2 B6 P2 113.6(5)
B9 B5 B6 B2 62.3(6)
B4 B5 B6 B2 0.5(7)
B10 B5 B6 B2 102.4(5)
B1 B5 B6 B2 -36.7(5)
I1 B5 B6 B2 -144.8(4)
B9 B5 B6 B10 -40.1(4)
B4 B5 B6 B10 -101.9(5)
B1 B5 B6 B10 -139.1(5)
I1 B5 B6 B10 112.8(5)
B9 B5 B6 B11 -2.9(5)
B4 B5 B6 B11 -64.8(5)
B10 B5 B6 B11 37.1(4)
B1 B5 B6 B11 -102.0(5)
I1 B5 B6 B11 149.9(4)
B9 B5 B6 B1 99.0(5)
B4 B5 B6 B1 37.2(5)
B10 B5 B6 B1 139.1(5)
I1 B5 B6 B1 -108.1(5)
B9 B5 B6 P2 -153.0(4)
B4 B5 B6 P2 145.1(4)
B10 B5 B6 P2 -113.0(5)
B1 B5 B6 P2 107.9(5)
I1 B5 B6 P2 -0.2(7)
B3 B1 B6 B2 37.4(4)
B4 B1 B6 B2 101.2(6)
B5 B1 B6 B2 139.1(5)
B3 B1 B6 B5 -101.6(5)
B4 B1 B6 B5 -37.9(5)
B2 B1 B6 B5 -139.1(5)
B3 B1 B6 B10 -64.0(6)
B4 B1 B6 B10 -0.3(7)
B2 B1 B6 B10 -101.4(6)
B5 B1 B6 B10 37.6(5)
B3 B1 B6 B11 -2.0(6)
B4 B1 B6 B11 61.8(6)
B2 B1 B6 B11 -39.4(4)
B5 B1 B6 B11 99.6(5)
B3 B1 B6 P2 144.0(4)
B4 B1 B6 P2 -152.2(5)
B2 B1 B6 P2 106.6(5)
B5 B1 B6 P2 -114.4(5)
C7 C8 B9 B10 0.5(7)
B3 C8 B9 B10 -69.1(7)
B4 C8 B9 B10 -105.5(5)
C7 C8 B9 B4 106.1(6)
B3 C8 B9 B4 36.4(5)
C7 C8 B9 B5 66.2(7)
B3 C8 B9 B5 -3.4(7)
B4 C8 B9 B5 -39.8(5)
C7 C8 B9 P1 -142.2(5)
B3 C8 B9 P1 148.2(5)
B4 C8 B9 P1 111.8(5)
B1 B4 B9 C8 -93.8(5)
B3 B4 B9 C8 -32.4(4)
B5 B4 B9 C8 -135.6(5)
C8 B4 B9 B10 99.9(6)
B1 B4 B9 B10 6.1(7)
B3 B4 B9 B10 67.5(6)
B5 B4 B9 B10 -35.7(5)
C8 B4 B9 B5 135.6(5)
B1 B4 B9 B5 41.8(5)
B3 B4 B9 B5 103.2(5)
C8 B4 B9 P1 -103.4(5)
B1 B4 B9 P1 162.8(5)
B3 B4 B9 P1 -135.8(5)
B5 B4 B9 P1 121.0(6)
B6 B5 B9 C8 -61.0(6)
B4 B5 B9 C8 40.4(5)
B10 B5 B9 C8 -101.8(6)
B1 B5 B9 C8 0.9(7)
I1 B5 B9 C8 145.8(4)
B6 B5 B9 B10 40.9(4)
B4 B5 B9 B10 142.2(5)
B1 B5 B9 B10 102.7(5)
I1 B5 B9 B10 -112.4(5)
B6 B5 B9 B4 -101.4(4)
B10 B5 B9 B4 -142.2(5)
B1 B5 B9 B4 -39.5(5)
I1 B5 B9 B4 105.4(5)
B6 B5 B9 P1 153.1(4)
B4 B5 B9 P1 -105.6(6)
B10 B5 B9 P1 112.2(5)
B1 B5 B9 P1 -145.1(5)
I1 B5 B9 P1 -0.2(7)
C8 B9 B10 B11 -3.0(6)
B4 B9 B10 B11 -69.1(6)
B5 B9 B10 B11 -104.2(5)
P1 B9 B10 B11 135.4(5)
C8 B9 B10 B6 60.0(7)
B4 B9 B10 B6 -6.1(7)
B5 B9 B10 B6 -41.1(4)
P1 B9 B10 B6 -161.6(5)
C8 B9 B10 B5 101.2(5)
B4 B9 B10 B5 35.1(5)
P1 B9 B10 B5 -120.4(6)
B2 B6 B10 B9 -60.1(6)
B5 B6 B10 B9 41.5(5)
B11 B6 B10 B9 -95.7(5)
B1 B6 B10 B9 3.8(7)
P2 B6 B10 B9 154.4(5)
B2 B6 B10 B11 35.7(5)
B5 B6 B10 B11 137.2(4)
B1 B6 B10 B11 99.5(5)
P2 B6 B10 B11 -109.8(6)
B2 B6 B10 B5 -101.5(5)
B11 B6 B10 B5 -137.2(4)
B1 B6 B10 B5 -37.7(5)
P2 B6 B10 B5 113.0(6)
B6 B5 B10 B9 -132.2(4)
B4 B5 B10 B9 -33.8(4)
B1 B5 B10 B9 -95.7(4)
I1 B5 B10 B9 112.9(5)
B9 B5 B10 B11 93.4(5)
B6 B5 B10 B11 -38.8(4)
B4 B5 B10 B11 59.6(6)
B1 B5 B10 B11 -2.2(6)
I1 B5 B10 B11 -153.7(4)
B9 B5 B10 B6 132.2(4)
B4 B5 B10 B6 98.4(5)
B1 B5 B10 B6 36.6(4)
I1 B5 B10 B6 -114.9(5)
C8 C7 B11 B10 -4.5(7)
B2 C7 B11 B10 101.7(6)
B3 C7 B11 B10 66.3(6)
C8 C7 B11 B6 -67.2(6)
B2 C7 B11 B6 38.9(4)
B3 C7 B11 B6 3.6(6)
C8 C7 B11 B2 -106.1(7)
B3 C7 B11 B2 -35.3(5)
B9 B10 B11 C7 4.3(6)
B6 B10 B11 C7 -95.7(5)
B5 B10 B11 C7 -57.7(6)
B9 B10 B11 B6 100.0(5)
B5 B10 B11 B6 38.0(4)
B9 B10 B11 B2 66.2(5)
B6 B10 B11 B2 -33.9(4)
B5 B10 B11 B2 4.1(6)
B2 B6 B11 C7 -39.3(4)
B5 B6 B11 C7 63.7(5)
B10 B6 B11 C7 102.1(5)
B1 B6 B11 C7 -0.8(5)
P2 B6 B11 C7 -145.7(4)
B2 B6 B11 B10 -141.4(5)
B5 B6 B11 B10 -38.4(4)
B1 B6 B11 B10 -102.9(5)
P2 B6 B11 B10 112.2(4)
B5 B6 B11 B2 103.0(4)
B10 B6 B11 B2 141.4(5)
B1 B6 B11 B2 38.5(4)
P2 B6 B11 B2 -106.4(4)
B3 B2 B11 C7 31.6(5)
B6 B2 B11 C7 133.8(5)
B1 B2 B11 C7 94.3(5)
C7 B2 B11 B10 -98.9(5)
B3 B2 B11 B10 -67.3(6)
B6 B2 B11 B10 34.9(4)
B1 B2 B11 B10 -4.6(6)
C7 B2 B11 B6 -133.8(5)
B3 B2 B11 B6 -102.1(5)
B1 B2 B11 B6 -39.4(4)
